data_7206882
loop_
_publ_author_name
'Yoshida, Yukihiro'
'Saito, Gunzi'

_publ_section_title
;
 Ionic liquids based on diethylmethyl(2-methoxyethyl)ammonium cations and
 bis(perfluoroalkanesulfonyl)amide anions: influence of anion structure on
 liquid properties.
;
_journal_issue 45
_journal_name_full 'Physical chemistry chemical physics : PCCP'
_journal_page_first 20302
_journal_page_last 20310
_journal_paper_doi 10.1039/c1cp21783f
_journal_volume 13
_journal_year 2011
_chemical_formula_moiety 'C8 H12 F10 N2 O4 S2'
_chemical_formula_sum 'C8 H12 F10 N2 O4 S2'
_chemical_formula_weight 454.31
_chemical_name_common TMA-(C2F5SO2)2N
_chemical_name_systematic
; 
 ? 
;
_space_group_IT_number 14
_symmetry_cell_setting monoclinic
_symmetry_space_group_name_Hall '-P 2yn'
_symmetry_space_group_name_H-M 'P 1 21/n 1'
_atom_sites_solution_hydrogens geom
_atom_sites_solution_primary direct
_atom_sites_solution_secondary difmap
_audit_creation_method SHELXL-97
_cell_angle_alpha 90.00
_cell_angle_beta 105.3600(10)
_cell_angle_gamma 90.00
_cell_formula_units_Z 4
_cell_length_a 10.1328(8)
_cell_length_b 17.3243(14)
_cell_length_c 10.2870(8)
_cell_measurement_temperature 273(2)
_cell_volume 1741.3(2)
_computing_cell_refinement 'APEX2 (Bruker AXS, 2006)'
_computing_data_collection 'APEX2 '
_computing_data_reduction 'SAINT (Bruker AXS, 2004)'
_computing_publication_material 'ORTEP-III (Farrugia, 1997)'
_computing_structure_refinement 'SHELXL-97 (Sheldrick, 1997)'
_computing_structure_solution 'SIR 2004''
_diffrn_ambient_temperature 273(2)
_diffrn_detector_area_resol_mean 8.333
_diffrn_measured_fraction_theta_full 0.890
_diffrn_measured_fraction_theta_max 0.890
_diffrn_measurement_device_type 'Bruker APEXII CCD area detector'
_diffrn_measurement_method 'phi and omega scans'
_diffrn_radiation_monochromator graphite
_diffrn_radiation_source 'sealed tube'
_diffrn_radiation_type MoK\a
_diffrn_radiation_wavelength 0.71073
_diffrn_reflns_av_R_equivalents 0.0182
_diffrn_reflns_av_sigmaI/netI 0.0233
_diffrn_reflns_limit_h_max 9
_diffrn_reflns_limit_h_min -13
_diffrn_reflns_limit_k_max 23
_diffrn_reflns_limit_k_min -22
_diffrn_reflns_limit_l_max 13
_diffrn_reflns_limit_l_min -13
_diffrn_reflns_number 10255
_diffrn_reflns_theta_full 28.91
_diffrn_reflns_theta_max 28.91
_diffrn_reflns_theta_min 2.37
_exptl_absorpt_coefficient_mu 0.424
_exptl_absorpt_correction_type numerical
_exptl_crystal_colour colorless
_exptl_crystal_density_diffrn 1.733
_exptl_crystal_density_method 'not measured'
_exptl_crystal_description 'elongate plate'
_exptl_crystal_F_000 912
_exptl_crystal_size_max 0.90
_exptl_crystal_size_mid 0.20
_exptl_crystal_size_min 0.05
_refine_diff_density_max 0.444
_refine_diff_density_min -0.463
_refine_diff_density_rms 0.077
_refine_ls_extinction_method none
_refine_ls_goodness_of_fit_ref 1.030
_refine_ls_hydrogen_treatment constr
_refine_ls_matrix_type full
_refine_ls_number_parameters 239
_refine_ls_number_reflns 4208
_refine_ls_number_restraints 0
_refine_ls_restrained_S_all 1.030
_refine_ls_R_factor_all 0.0771
_refine_ls_R_factor_gt 0.0556
_refine_ls_shift/su_max 0.000
_refine_ls_shift/su_mean 0.000
_refine_ls_structure_factor_coef Fsqd
_refine_ls_weighting_details 'calc w=1/[\s^2^(Fo^2^)+(0.0818P)^2^+1.0806P] where P=(Fo^2^+2Fc^2^)/3'
_refine_ls_weighting_scheme calc
_refine_ls_wR_factor_gt 0.1475
_refine_ls_wR_factor_ref 0.1658
_reflns_number_gt 3001
_reflns_number_total 4208
_reflns_threshold_expression >2sigma(I)
_cod_data_source_file c1cp21783f_3.cif
_cod_data_source_block TMA-(C2F5SO2)2N_at_273K
_cod_depositor_comments
;
The following automatic conversions were performed:

'_symmetry_cell_setting' value 'Monoclinic' changed to 'monoclinic'
according to /home/saulius/struct/CIF-dictionaries/cif_core.dic
dictionary named 'cif_core.dic' version 2.4.1 from 2010-06-29.

Automatic conversion script
Id: cif_fix_values 1715 2011-07-08 13:25:40Z adriana 
;
_cod_original_sg_symbol_H-M P21/n
_cod_database_code 7206882

loop_
_symmetry_equiv_pos_as_xyz
'x, y, z'
'-x+1/2, y+1/2, -z+1/2'
'-x, -y, -z'
'x-1/2, -y-1/2, z-1/2'

loop_
_atom_site_label
_atom_site_type_symbol
_atom_site_fract_x
_atom_site_fract_y
_atom_site_fract_z
_atom_site_U_iso_or_equiv
_atom_site_adp_type
_atom_site_occupancy
_atom_site_calc_flag
_atom_site_refinement_flags
C1 C 0.7582(4) 0.4604(2) -0.0621(4) 0.0737(9) Uani 1 d .
H1A H 0.7702 0.5064 -0.0081 0.111 Uiso 1 calc R
H1B H 0.6792 0.4660 -0.1373 0.111 Uiso 1 calc R
H1C H 0.8378 0.4522 -0.0944 0.111 Uiso 1 calc R
C2 C 0.7159(4) 0.32257(19) -0.0642(3) 0.0691(9) Uani 1 d .
H2A H 0.6369 0.3296 -0.1389 0.104 Uiso 1 calc R
H2B H 0.7015 0.2794 -0.0111 0.104 Uiso 1 calc R
H2C H 0.7946 0.3130 -0.0972 0.104 Uiso 1 calc R
C3 C 0.6178(3) 0.4067(2) 0.0736(3) 0.0672(8) Uani 1 d .
H3A H 0.5377 0.4129 -0.0003 0.101 Uiso 1 calc R
H3B H 0.6317 0.4525 0.1281 0.101 Uiso 1 calc R
H3C H 0.6056 0.3633 0.1273 0.101 Uiso 1 calc R
C4 C 0.8632(3) 0.3834(2) 0.1355(3) 0.0710(9) Uani 1 d .
H4A H 0.9410 0.3734 0.1013 0.107 Uiso 1 calc R
H4B H 0.8498 0.3407 0.1901 0.107 Uiso 1 calc R
H4C H 0.8788 0.4295 0.1890 0.107 Uiso 1 calc R
N1 N 0.7390(2) 0.39341(12) 0.0206(2) 0.0461(5) Uani 1 d .
C11 C 0.7019(3) 0.0684(2) 0.0438(3) 0.0631(8) Uani 1 d .
C12 C 0.7497(5) 0.0645(3) -0.0842(4) 0.0934(13) Uani 1 d .
C13 C 0.7596(3) 0.2233(2) 0.4721(3) 0.0587(7) Uani 1 d .
C14 C 0.6965(5) 0.2924(3) 0.5254(5) 0.0936(13) Uani 1 d .
N11 N 0.7419(3) 0.10579(13) 0.3018(2) 0.0532(6) Uani 1 d .
O11 O 0.9335(2) 0.05833(14) 0.2259(2) 0.0694(6) Uani 1 d .
O12 O 0.8485(2) 0.18685(13) 0.1513(2) 0.0661(6) Uani 1 d .
O13 O 0.5987(2) 0.22699(14) 0.2282(2) 0.0690(6) Uani 1 d .
O14 O 0.5473(2) 0.13487(18) 0.3896(3) 0.0851(8) Uani 1 d .
F11 F 0.6743(3) -0.00409(15) 0.0755(3) 0.1072(9) Uani 1 d .
F12 F 0.5853(2) 0.10821(17) 0.0153(3) 0.1135(10) Uani 1 d .
F13 F 0.6558(3) 0.0296(2) -0.1798(3) 0.1426(13) Uani 1 d .
F14 F 0.8604(3) 0.0264(3) -0.0672(3) 0.1525(15) Uani 1 d .
F15 F 0.7634(6) 0.1333(3) -0.1274(3) 0.186(2) Uani 1 d .
F16 F 0.8672(2) 0.24877(15) 0.4340(2) 0.0910(7) Uani 1 d .
F17 F 0.8071(3) 0.17514(15) 0.5747(2) 0.0973(8) Uani 1 d .
F18 F 0.7824(3) 0.32687(17) 0.6234(3) 0.1178(10) Uani 1 d .
F19 F 0.5934(4) 0.2707(3) 0.5652(5) 0.209(2) Uani 1 d .
F20 F 0.6575(5) 0.3433(2) 0.4294(4) 0.186(2) Uani 1 d .
S11 S 0.82224(7) 0.11161(4) 0.19125(6) 0.0471(2) Uani 1 d .
S12 S 0.64422(7) 0.17071(5) 0.33126(7) 0.0536(2) Uani 1 d .

loop_
_atom_site_aniso_label
_atom_site_aniso_U_11
_atom_site_aniso_U_22
_atom_site_aniso_U_33
_atom_site_aniso_U_23
_atom_site_aniso_U_13
_atom_site_aniso_U_12
C1 0.076(2) 0.066(2) 0.079(2) 0.0194(17) 0.0224(18) -0.0076(17)
C2 0.080(2) 0.0588(18) 0.0617(19) -0.0157(15) 0.0069(16) 0.0095(16)
C3 0.0600(18) 0.083(2) 0.0637(19) -0.0058(16) 0.0244(15) -0.0006(16)
C4 0.0558(17) 0.090(2) 0.0566(18) -0.0066(16) -0.0041(14) 0.0069(16)
N1 0.0474(11) 0.0475(12) 0.0426(11) -0.0012(9) 0.0103(9) 0.0017(9)
C11 0.0533(16) 0.073(2) 0.0562(17) -0.0142(15) 0.0031(13) 0.0018(15)
C12 0.118(4) 0.103(3) 0.052(2) -0.012(2) 0.009(2) 0.022(3)
C13 0.0514(15) 0.079(2) 0.0475(15) -0.0049(14) 0.0153(12) 0.0026(14)
C14 0.080(3) 0.113(3) 0.084(3) -0.030(3) 0.013(2) 0.022(2)
N11 0.0629(14) 0.0503(13) 0.0495(13) 0.0074(10) 0.0207(11) 0.0020(10)
O11 0.0546(12) 0.0866(16) 0.0611(13) -0.0042(11) 0.0049(10) 0.0205(11)
O12 0.0747(14) 0.0643(13) 0.0661(13) 0.0028(10) 0.0305(11) -0.0135(11)
O13 0.0670(13) 0.0763(14) 0.0569(12) 0.0029(11) 0.0044(10) 0.0198(11)
O14 0.0650(14) 0.110(2) 0.0919(18) -0.0070(15) 0.0404(13) -0.0217(14)
F11 0.129(2) 0.0909(16) 0.0990(17) -0.0240(13) 0.0251(15) -0.0501(15)
F12 0.0595(12) 0.162(3) 0.0960(17) -0.0566(16) -0.0190(11) 0.0358(13)
F13 0.133(2) 0.197(3) 0.0731(15) -0.0699(19) -0.0171(15) 0.035(2)
F14 0.103(2) 0.265(4) 0.0892(18) -0.043(2) 0.0238(15) 0.064(3)
F15 0.352(7) 0.152(3) 0.0707(19) 0.0043(19) 0.089(3) -0.020(4)
F16 0.0645(12) 0.135(2) 0.0799(13) -0.0382(13) 0.0304(10) -0.0333(12)
F17 0.1107(18) 0.1122(18) 0.0552(12) 0.0085(11) -0.0022(11) 0.0213(14)
F18 0.118(2) 0.138(2) 0.0901(17) -0.0599(16) 0.0153(15) 0.0054(17)
F19 0.122(3) 0.243(5) 0.309(6) -0.168(4) 0.141(3) -0.043(3)
F20 0.267(5) 0.110(2) 0.131(3) -0.040(2) -0.033(3) 0.084(3)
S11 0.0427(3) 0.0550(4) 0.0410(3) 0.0008(3) 0.0065(2) -0.0021(3)
S12 0.0436(4) 0.0666(5) 0.0513(4) -0.0002(3) 0.0138(3) -0.0022(3)

loop_
_atom_type_symbol
_atom_type_description
_atom_type_scat_dispersion_real
_atom_type_scat_dispersion_imag
_atom_type_scat_source
C C 0.0033 0.0016 'International Tables Vol C Tables 4.2.6.8 and 6.1.1.4'
H H 0.0000 0.0000 'International Tables Vol C Tables 4.2.6.8 and 6.1.1.4'
N N 0.0061 0.0033 'International Tables Vol C Tables 4.2.6.8 and 6.1.1.4'
O O 0.0106 0.0060 'International Tables Vol C Tables 4.2.6.8 and 6.1.1.4'
F F 0.0171 0.0103 'International Tables Vol C Tables 4.2.6.8 and 6.1.1.4'
S S 0.1246 0.1234 'International Tables Vol C Tables 4.2.6.8 and 6.1.1.4'

loop_
_geom_angle_atom_site_label_1
_geom_angle_atom_site_label_2
_geom_angle_atom_site_label_3
_geom_angle
C1 N1 C2 109.5(3)
C1 N1 C3 109.6(2)
C2 N1 C3 109.0(2)
C1 N1 C4 109.5(3)
C2 N1 C4 109.7(2)
C3 N1 C4 109.5(2)
F12 C11 F11 107.9(3)
F12 C11 C12 107.4(3)
F11 C11 C12 107.6(3)
F12 C11 S11 109.1(2)
F11 C11 S11 108.4(2)
C12 C11 S11 116.1(3)
F14 C12 F15 110.8(6)
F14 C12 F13 107.4(4)
F15 C12 F13 106.8(4)
F14 C12 C11 112.0(4)
F15 C12 C11 110.2(4)
F13 C12 C11 109.5(4)
F16 C13 F17 106.8(3)
F16 C13 C14 107.4(3)
F17 C13 C14 107.7(3)
F16 C13 S12 109.36(19)
F17 C13 S12 109.6(2)
C14 C13 S12 115.6(2)
F19 C14 F18 109.0(4)
F19 C14 F20 109.4(5)
F18 C14 F20 106.6(4)
F19 C14 C13 109.9(4)
F18 C14 C13 112.6(3)
F20 C14 C13 109.3(4)
S11 N11 S12 124.44(15)
O12 S11 O11 118.17(15)
O12 S11 N11 116.38(13)
O11 S11 N11 107.74(14)
O12 S11 C11 105.72(15)
O11 S11 C11 104.53(14)
N11 S11 C11 102.37(15)
O14 S12 O13 119.31(16)
O14 S12 N11 107.93(16)
O13 S12 N11 116.16(13)
O14 S12 C13 104.40(15)
O13 S12 C13 105.06(15)
N11 S12 C13 101.72(14)

loop_
_geom_bond_atom_site_label_1
_geom_bond_atom_site_label_2
_geom_bond_distance
C1 N1 1.482(4)
C2 N1 1.488(4)
C3 N1 1.488(4)
C4 N1 1.491(4)
C11 F12 1.331(4)
C11 F11 1.345(4)
C11 C12 1.521(6)
C11 S11 1.835(3)
C12 F14 1.273(5)
C12 F15 1.291(6)
C12 F13 1.320(5)
C13 F16 1.328(3)
C13 F17 1.331(4)
C13 C14 1.527(5)
C13 S12 1.843(3)
C14 F19 1.276(6)
C14 F18 1.290(5)
C14 F20 1.305(6)
N11 S11 1.568(2)
N11 S12 1.580(2)
O11 S11 1.427(2)
O12 S11 1.413(2)
O13 S12 1.424(2)
O14 S12 1.422(2)
